data_4000305
_journal_name_full 'Chemistry of Materials'
_journal_paper_doi 10.1021/cm020987z
_journal_year 2003
_chemical_formula_moiety '[Zn3(4,4'-biPy)2(DBM)6]*5(Dimethylsulfoxide)'
_chemical_formula_sum 'C120 H112 N4 O17 S5 Zn3'
_chemical_formula_weight 2238.55
_chemical_name_common Hexakis(Dibenzoylmethanato)-bis(mu!2$-4,4'-bip
_chemical_name_systematic
;
 Hexakis(1,3-Diphenyl-1,3-propanediono)-bis(mu!2$-4,4'-bipyridyl)-tri-zinc(II),
;
_space_group_IT_number 2
_symmetry_cell_setting triclinic
_symmetry_space_group_name_Hall '-P 1'
_symmetry_space_group_name_H-M 'P -1'
_atom_sites_solution_hydrogens geom
_atom_sites_solution_primary direct
_atom_sites_solution_secondary difmap
_cell_angle_alpha 72.92(1)
_cell_angle_beta 81.78(1)
_cell_angle_gamma 62.54(1)
_cell_formula_units_Z 1
_cell_length_a 12.820(1)
_cell_length_b 13.074(1)
_cell_length_c 18.821(3)
_cell_measurement_reflns_used 'all data'
_cell_measurement_temperature 173(2)
_cell_measurement_theta_max 29
_cell_measurement_theta_min 1.5
_cell_volume 2675.6(5)
_diffrn_ambient_temperature 173(2)
_diffrn_detector_area_resol_mean ?
_diffrn_measurement_device_type 'Smart CCD'
_diffrn_measurement_method ?
_diffrn_radiation_monochromator graphite
_diffrn_radiation_source 'fine-focus sealed tube'
_diffrn_radiation_type MoK\a
_diffrn_radiation_wavelength 0.71073
_diffrn_reflns_av_R_equivalents 0.0252
_diffrn_reflns_av_sigmaI/netI 0.0392
_diffrn_reflns_limit_h_max 17
_diffrn_reflns_limit_h_min -17
_diffrn_reflns_limit_k_max 18
_diffrn_reflns_limit_k_min -18
_diffrn_reflns_limit_l_max 26
_diffrn_reflns_limit_l_min -26
_diffrn_reflns_number 33965
_diffrn_reflns_theta_max 29.61
_diffrn_reflns_theta_min 1.79
_diffrn_standards_decay_% ?
_diffrn_standards_interval_count ?
_diffrn_standards_interval_time ?
_diffrn_standards_number ?
_exptl_absorpt_coefficient_mu 0.834
_exptl_absorpt_correction_T_max 0.8814
_exptl_absorpt_correction_T_min 0.6611
_exptl_absorpt_correction_type SADABS
_exptl_crystal_colour white
_exptl_crystal_density_diffrn 1.389
_exptl_crystal_density_meas ?
_exptl_crystal_density_method 'not measured'
_exptl_crystal_description prism
_exptl_crystal_F_000 1166
_exptl_crystal_size_max 0.2
_exptl_crystal_size_mid 0.2
_exptl_crystal_size_min 0.2
_refine_ls_extinction_coef ?
_refine_ls_extinction_method none
_refine_ls_goodness_of_fit_ref 1.050
_refine_ls_hydrogen_treatment mixed
_refine_ls_matrix_type full
_refine_ls_number_parameters 790
_refine_ls_number_reflns 14858
_refine_ls_number_restraints 323
_refine_ls_restrained_S_all 1.057
_refine_ls_R_factor_all 0.0599
_refine_ls_R_factor_gt 0.0405
_refine_ls_shift/su_max 0.002
_refine_ls_shift/su_mean 0.000
_refine_ls_structure_factor_coef Fsqd
_refine_ls_weighting_details 'w=1/[\s^2^(Fo^2^)+(0.0467P)^2^+0.6327P] where P=(Fo^2^+2Fc^2^)/3'
_refine_ls_weighting_scheme calc
_refine_ls_wR_factor_gt 0.0953
_refine_ls_wR_factor_ref 0.1007
_reflns_number_gt 11312
_reflns_number_total 14858
_reflns_threshold_expression >2sigma(I)
_cod_depositor_comments
;
The following automatic conversions were performed:
'_symmetry_cell_setting' value 'Triclinic' changed to 'triclinic'
according to '/home/saulius/struct/CIF-dictionaries/cif_core.dic'
dictionary named 'cif_core.dic' version 2.4.1 from 2010-06-29.

Automatic conversion script
Id: cif_fix_enum 1527 2010-12-29 10:47:43Z saulius 

The following automatic conversions were performed:

'_refine_ls_weighting_scheme' value 'calc
w=1/[\s^2^(Fo^2^)+(0.0467P)^2^+0.6327P] where P=(Fo^2^+2Fc^2^)/3' was
changed to 'calc'. New tag '_refine_ls_weighting_details' was
created. The value of the new tag was set to
'w=1/[\s^2^(Fo^2^)+(0.0467P)^2^+0.6327P] where P=(Fo^2^+2Fc^2^)/3'.

Automatic conversion script
Id: cif_fix_values 3143 2015-03-26 13:38:13Z robertas 
;
_cod_original_sg_symbol_H-M P-1
_cod_database_code 4000305

loop_
_symmetry_equiv_pos_as_xyz
'x, y, z'
'-x, -y, -z'

loop_
_atom_site_label
_atom_site_type_symbol
_atom_site_fract_x
_atom_site_fract_y
_atom_site_fract_z
_atom_site_U_iso_or_equiv
_atom_site_adp_type
_atom_site_occupancy
_atom_site_calc_flag
_atom_site_refinement_flags
_atom_site_disorder_assembly
_atom_site_disorder_group
ZnA Zn 0.728446(17) 0.285660(17) 0.061525(11) 0.02376(6) Uani 1 d . . .
O1A O 0.87774(11) 0.25672(11) 0.10145(8) 0.0316(3) Uani 1 d . . .
O3A O 0.68877(11) 0.46293(11) 0.02258(7) 0.0300(3) Uani 1 d . . .
O4A O 0.69791(11) 0.27845(10) -0.03757(7) 0.0271(3) Uani 1 d . . .
O6A O 0.78504(11) 0.10265(11) 0.09804(7) 0.0281(3) Uani 1 d . . .
C1A C 0.91597(15) 0.33274(16) 0.09872(10) 0.0271(3) Uani 1 d . . .
C2A C 0.86009(16) 0.45362(16) 0.06290(11) 0.0312(4) Uani 1 d . . .
H2A H 0.9013 0.4993 0.0599 0.037 Uiso 1 calc R . .
C3A C 0.74852(15) 0.51387(15) 0.03093(9) 0.0256(3) Uani 1 d . . .
C4A C 0.74887(15) 0.18536(15) -0.06222(9) 0.0234(3) Uani 1 d . . .
C5A C 0.81507(15) 0.06864(15) -0.02132(10) 0.0259(3) Uani 1 d . . .
H5A H 0.8547 0.0093 -0.0479 0.031 Uiso 1 calc R . .
C6A C 0.82747(14) 0.03227(15) 0.05612(9) 0.0234(3) Uani 1 d . . .
C11A C 1.02971(16) 0.28292(17) 0.13810(11) 0.0314(4) Uani 1 d . . .
C12A C 1.09003(18) 0.16124(18) 0.16824(12) 0.0382(4) Uani 1 d . . .
H12A H 1.0583 0.1104 0.1640 0.046 Uiso 1 calc R . .
C13A C 1.1959(2) 0.1119(2) 0.20450(14) 0.0487(6) Uani 1 d . . .
H13A H 1.2362 0.0280 0.2246 0.058 Uiso 1 calc R . .
C14A C 1.2429(2) 0.1844(2) 0.21147(15) 0.0541(6) Uani 1 d . . .
H14A H 1.3147 0.1510 0.2371 0.065 Uiso 1 calc R . .
C15A C 1.1849(2) 0.3056(2) 0.18100(17) 0.0600(7) Uani 1 d . . .
H15A H 1.2182 0.3556 0.1844 0.072 Uiso 1 calc R . .
C16A C 1.0782(2) 0.3555(2) 0.14528(15) 0.0499(6) Uani 1 d . . .
H16A H 1.0379 0.4395 0.1256 0.060 Uiso 1 calc R . .
C31A C 0.69144(16) 0.64772(16) 0.00569(10) 0.0276(4) Uani 1 d . . .
C32A C 0.74894(19) 0.71651(18) 0.00541(13) 0.0405(5) Uani 1 d . . .
H32A H 0.8272 0.6786 0.0231 0.049 Uiso 1 calc R . .
C33A C 0.6922(2) 0.83984(19) -0.02061(14) 0.0463(5) Uani 1 d . . .
H33A H 0.7320 0.8858 -0.0208 0.056 Uiso 1 calc R . .
C34A C 0.5784(2) 0.89625(18) -0.04615(13) 0.0418(5) Uani 1 d . . .
H34A H 0.5409 0.9805 -0.0652 0.050 Uiso 1 calc R . .
C35A C 0.51900(19) 0.82974(18) -0.04396(13) 0.0404(5) Uani 1 d . . .
H35A H 0.4398 0.8684 -0.0601 0.048 Uiso 1 calc R . .
C36A C 0.57544(17) 0.70675(16) -0.01822(11) 0.0322(4) Uani 1 d . . .
H36A H 0.5342 0.6616 -0.0168 0.039 Uiso 1 calc R . .
C41A C 0.73308(16) 0.20388(15) -0.14331(9) 0.0263(3) Uani 1 d . . .
C42A C 0.62124(17) 0.27034(17) -0.17429(11) 0.0333(4) Uani 1 d . . .
H42A H 0.5552 0.3054 -0.1443 0.040 Uiso 1 calc R . .
C43A C 0.6061(2) 0.28547(19) -0.24878(12) 0.0427(5) Uani 1 d . . .
H43A H 0.5296 0.3300 -0.2695 0.051 Uiso 1 calc R . .
C44A C 0.7019(2) 0.23603(19) -0.29301(12) 0.0463(5) Uani 1 d . . .
H44A H 0.6911 0.2460 -0.3439 0.056 Uiso 1 calc R . .
C45A C 0.8135(2) 0.17200(18) -0.26299(11) 0.0418(5) Uani 1 d . . .
H45A H 0.8795 0.1394 -0.2936 0.050 Uiso 1 calc R . .
C46A C 0.82911(18) 0.15531(16) -0.18815(10) 0.0319(4) Uani 1 d . . .
H46A H 0.9057 0.1105 -0.1676 0.038 Uiso 1 calc R . .
C61A C 0.89163(15) -0.09843(15) 0.09400(10) 0.0247(3) Uani 1 d . . .
C62A C 0.97273(16) -0.18174(16) 0.05716(10) 0.0287(4) Uani 1 d . . .
H62A H 0.9878 -0.1567 0.0056 0.034 Uiso 1 calc R . .
C63A C 1.03183(18) -0.30130(17) 0.09527(11) 0.0347(4) Uani 1 d . . .
H63A H 1.0873 -0.3575 0.0698 0.042 Uiso 1 calc R . .
C64A C 1.0099(2) -0.33822(17) 0.16997(12) 0.0393(5) Uani 1 d . . .
H64A H 1.0495 -0.4201 0.1957 0.047 Uiso 1 calc R . .
C65A C 0.9309(2) -0.25705(18) 0.20725(12) 0.0437(5) Uani 1 d . . .
H65A H 0.9167 -0.2827 0.2588 0.052 Uiso 1 calc R . .
C66A C 0.87160(19) -0.13723(17) 0.16953(11) 0.0369(4) Uani 1 d . . .
H66A H 0.8170 -0.0815 0.1956 0.044 Uiso 1 calc R . .
N7A N 0.58498(13) 0.32182(13) 0.13391(8) 0.0251(3) Uani 1 d . . .
C71A C 0.58315(16) 0.23588(16) 0.19397(10) 0.0286(4) Uani 1 d . . .
H71A H 0.6441 0.1570 0.1993 0.034 Uiso 1 calc R . .
C72A C 0.49668(16) 0.25707(16) 0.24821(10) 0.0285(4) Uani 1 d . . .
H72A H 0.4998 0.1939 0.2901 0.034 Uiso 1 calc R . .
C73A C 0.40491(15) 0.37126(15) 0.24136(10) 0.0245(3) Uani 1 d . . .
C74A C 0.40281(16) 0.45822(15) 0.17655(10) 0.0283(4) Uani 1 d . . .
H74A H 0.3391 0.5360 0.1675 0.034 Uiso 1 calc R . .
C75A C 0.49399(16) 0.43054(15) 0.12551(10) 0.0277(3) Uani 1 d . . .
H75A H 0.4921 0.4915 0.0824 0.033 Uiso 1 calc R . .
ZnB Zn 0.0000 0.5000 0.5000 0.02623(7) Uani 1 d S . .
O1B O 0.10179(11) 0.49776(12) 0.57586(7) 0.0324(3) Uani 1 d . . .
O3B O -0.04362(11) 0.67821(11) 0.45372(7) 0.0299(3) Uani 1 d . . .
C1B C 0.11904(16) 0.58416(17) 0.57869(10) 0.0298(4) Uani 1 d . . .
C2B C 0.07693(19) 0.69751(18) 0.52798(11) 0.0366(4) Uani 1 d . . .
H2B H 0.1025 0.7517 0.5345 0.044 Uiso 1 calc R . .
C3B C 0.00127(16) 0.73792(16) 0.46902(10) 0.0283(4) Uani 1 d . . .
C11B C 0.18838(17) 0.56259(17) 0.64404(11) 0.0326(4) Uani 1 d . . .
C12B C 0.1804(2) 0.4841(2) 0.71030(12) 0.0430(5) Uani 1 d . . .
H12B H 0.1333 0.4444 0.7126 0.052 Uiso 1 calc R . .
C13B C 0.2396(2) 0.4624(2) 0.77305(13) 0.0530(6) Uani 1 d . . .
H13B H 0.2322 0.4092 0.8181 0.064 Uiso 1 calc R . .
C14B C 0.3095(2) 0.5183(2) 0.77007(14) 0.0499(6) Uani 1 d . . .
H14B H 0.3503 0.5038 0.8130 0.060 Uiso 1 calc R . .
C15B C 0.3197(2) 0.5947(2) 0.70503(15) 0.0513(6) Uani 1 d . . .
H15B H 0.3685 0.6324 0.7029 0.062 Uiso 1 calc R . .
C16B C 0.2591(2) 0.6179(2) 0.64170(13) 0.0438(5) Uani 1 d . . .
H16B H 0.2664 0.6717 0.5970 0.053 Uiso 1 calc R . .
C31B C -0.03178(17) 0.86104(17) 0.41791(10) 0.0320(4) Uani 1 d . . .
C32B C 0.0123(3) 0.9366(2) 0.42442(12) 0.0579(7) Uani 1 d . . .
H32B H 0.0642 0.9123 0.4639 0.069 Uiso 1 calc R . .
C33B C -0.0183(3) 1.0474(2) 0.37408(13) 0.0597(7) Uani 1 d . . .
H33B H 0.0125 1.0980 0.3800 0.072 Uiso 1 calc R . .
C34B C -0.0913(2) 1.0848(2) 0.31669(14) 0.0489(5) Uani 1 d . . .
H34B H -0.1112 1.1604 0.2821 0.059 Uiso 1 calc R . .
C35B C -0.1352(3) 1.0112(2) 0.31003(19) 0.0735(9) Uani 1 d . . .
H35B H -0.1868 1.0361 0.2703 0.088 Uiso 1 calc R . .
C36B C -0.1060(2) 0.9004(2) 0.36001(17) 0.0578(7) Uani 1 d . . .
H36B H -0.1381 0.8509 0.3539 0.069 Uiso 1 calc R . .
N7B N 0.14670(13) 0.45576(14) 0.41535(9) 0.0290(3) Uani 1 d . . .
C71B C 0.21805(19) 0.34297(18) 0.41402(12) 0.0393(5) Uani 1 d . . .
H71B H 0.2110 0.2810 0.4530 0.047 Uiso 1 calc R . .
C72B C 0.30186(18) 0.31120(17) 0.35901(12) 0.0394(5) Uani 1 d . . .
H72B H 0.3503 0.2294 0.3608 0.047 Uiso 1 calc R . .
C73B C 0.31466(15) 0.39985(15) 0.30099(9) 0.0251(3) Uani 1 d . . .
C74B C 0.24119(18) 0.51668(17) 0.30272(11) 0.0343(4) Uani 1 d . . .
H74B H 0.2465 0.5806 0.2647 0.041 Uiso 1 calc R . .
C75B C 0.15997(18) 0.54052(17) 0.35983(11) 0.0360(4) Uani 1 d . . .
H75B H 0.1109 0.6216 0.3596 0.043 Uiso 1 calc R . .
S1C S 0.50933(11) 0.43512(10) 0.54269(6) 0.0473(3) Uani 0.50 d PDU A -1
O1C O 0.5958(3) 0.3189(2) 0.52932(19) 0.0570(9) Uani 0.50 d PDU A -1
C1C C 0.5813(5) 0.5293(4) 0.5179(4) 0.064(2) Uani 0.50 d PDU A -1
H1C1 H 0.6409 0.5028 0.5550 0.096 Uiso 0.50 calc PR A -1
H1C2 H 0.5234 0.6117 0.5159 0.096 Uiso 0.50 calc PR A -1
H1C3 H 0.6190 0.5251 0.4690 0.096 Uiso 0.50 calc PR A -1
C2C C 0.4106(5) 0.5082(5) 0.4665(3) 0.064(2) Uani 0.50 d PDU A -1
H2C1 H 0.4555 0.5052 0.4198 0.096 Uiso 0.50 calc PR A -1
H2C2 H 0.3611 0.5916 0.4672 0.096 Uiso 0.50 calc PR A -1
H2C3 H 0.3608 0.4680 0.4705 0.096 Uiso 0.50 calc PR A -1
S1D S 0.38858(15) 0.08565(19) 0.68576(10) 0.0517(7) Uani 0.551(6) d PDU B -1
O1D O 0.4943(3) -0.0122(2) 0.66445(17) 0.0845(11) Uani 0.721(3) d PDU B -1
C1D C 0.3670(6) 0.2179(3) 0.6142(3) 0.098(2) Uani 0.721(3) d PDU B -1
H1D1 H 0.4399 0.2268 0.6061 0.147 Uiso 0.721(3) calc PR B -1
H1D2 H 0.3041 0.2872 0.6291 0.147 Uiso 0.721(3) calc PR B -1
H1D3 H 0.3451 0.2123 0.5682 0.147 Uiso 0.721(3) calc PR B -1
C2D C 0.4345(6) 0.1230(6) 0.7557(3) 0.145(3) Uani 0.721(3) d PDU B -1
H2D1 H 0.4572 0.0559 0.8003 0.218 Uiso 0.721(3) calc PR B -1
H2D2 H 0.3696 0.1936 0.7680 0.218 Uiso 0.721(3) calc PR B -1
H2D3 H 0.5019 0.1399 0.7372 0.218 Uiso 0.721(3) calc PR B -1
S1E S 0.4396(4) 0.0903(3) 0.69395(19) 0.0792(15) Uani 0.279(3) d PDU B -2
O1E O 0.3669(7) 0.0281(6) 0.6977(4) 0.077(3) Uani 0.279(3) d PDU B -2
C1E C 0.3605(10) 0.2386(5) 0.6387(5) 0.084(5) Uani 0.279(3) d PDU B -2
H1E1 H 0.3679 0.2385 0.5861 0.126 Uiso 0.279(3) calc PR B -2
H1E2 H 0.3926 0.2897 0.6461 0.126 Uiso 0.279(3) calc PR B -2
H1E3 H 0.2773 0.2692 0.6534 0.126 Uiso 0.279(3) calc PR B -2
C2E C 0.4191(11) 0.1266(9) 0.7806(3) 0.067(3) Uani 0.279(3) d PDU B -2
H2E1 H 0.3419 0.1943 0.7817 0.101 Uiso 0.279(3) calc PR B -2
H2E2 H 0.4806 0.1480 0.7867 0.101 Uiso 0.279(3) calc PR B -2
H2E3 H 0.4237 0.0576 0.8212 0.101 Uiso 0.279(3) calc PR B -2
X1 S 0.3577(7) 0.1345(8) 0.6996(4) 0.070 Uiso 0.169(5) d P C -3
S1F S 0.71914(12) 0.10477(12) 0.50448(8) 0.0472(4) Uani 0.442(2) d PDU A -1
O1F O 0.6526(3) 0.2089(2) 0.53567(19) 0.0682(11) Uani 0.517(2) d PDU A -1
C1F C 0.6157(5) 0.0967(6) 0.4551(4) 0.108(3) Uani 0.517(2) d PDU A -1
H1F1 H 0.5479 0.0993 0.4873 0.162 Uiso 0.517(2) calc PR A -1
H1F2 H 0.6528 0.0219 0.4399 0.162 Uiso 0.517(2) calc PR A -1
H1F3 H 0.5897 0.1644 0.4110 0.162 Uiso 0.517(2) calc PR A -1
C2F C 0.7420(6) -0.0240(3) 0.5790(3) 0.102(3) Uani 0.517(2) d PDU A -1
H2F1 H 0.7970 -0.0339 0.6145 0.153 Uiso 0.517(2) calc PR A -1
H2F2 H 0.7747 -0.0946 0.5595 0.153 Uiso 0.517(2) calc PR A -1
H2F3 H 0.6669 -0.0146 0.6041 0.153 Uiso 0.517(2) calc PR A -1
S1G S 0.59766(15) 0.04630(14) 0.51737(10) 0.0496(6) Uani 0.386(3) d PDU A -2
O1G O 0.6299(5) -0.0726(3) 0.5071(3) 0.113(2) Uani 0.483(2) d PDU A -2
C1G C 0.7107(6) 0.0265(5) 0.5727(4) 0.087(3) Uani 0.483(2) d PDU A -2
H1G1 H 0.7128 -0.0294 0.6210 0.130 Uiso 0.483(2) calc PR A -2
H1G2 H 0.6948 0.1035 0.5801 0.130 Uiso 0.483(2) calc PR A -2
H1G3 H 0.7867 -0.0055 0.5473 0.130 Uiso 0.483(2) calc PR A -2
C2G C 0.6358(6) 0.1281(5) 0.4329(2) 0.0594(19) Uani 0.483(2) d PDU A -2
H2G1 H 0.7201 0.0856 0.4229 0.089 Uiso 0.483(2) calc PR A -2
H2G2 H 0.6175 0.2075 0.4373 0.089 Uiso 0.483(2) calc PR A -2
H2G3 H 0.5909 0.1362 0.3919 0.089 Uiso 0.483(2) calc PR A -2
X2 S 0.6240(11) 0.1384(10) 0.5203(6) 0.070 Uiso 0.0727(17) d P D -3
X3 S 0.6628(10) -0.0054(10) 0.5024(6) 0.070 Uiso 0.096(2) d P E -4

loop_
_atom_site_aniso_label
_atom_site_aniso_U_11
_atom_site_aniso_U_22
_atom_site_aniso_U_33
_atom_site_aniso_U_23
_atom_site_aniso_U_13
_atom_site_aniso_U_12
ZnA 0.02323(10) 0.02328(10) 0.02805(10) -0.01116(8) 0.00094(7) -0.01068(8)
O1A 0.0276(6) 0.0270(6) 0.0434(7) -0.0108(6) -0.0057(5) -0.0124(5)
O3A 0.0279(6) 0.0264(6) 0.0392(7) -0.0079(5) -0.0053(5) -0.0139(5)
O4A 0.0299(6) 0.0231(6) 0.0286(6) -0.0095(5) -0.0014(5) -0.0101(5)
O6A 0.0329(7) 0.0246(6) 0.0276(6) -0.0106(5) 0.0014(5) -0.0115(5)
C1A 0.0236(8) 0.0307(9) 0.0294(9) -0.0133(7) 0.0015(7) -0.0112(7)
C2A 0.0285(9) 0.0296(9) 0.0403(10) -0.0096(8) -0.0038(8) -0.0155(8)
C3A 0.0270(8) 0.0277(8) 0.0265(8) -0.0105(7) 0.0039(7) -0.0149(7)
C4A 0.0242(8) 0.0246(8) 0.0264(8) -0.0083(6) 0.0024(6) -0.0146(7)
C5A 0.0280(8) 0.0230(8) 0.0279(8) -0.0095(7) 0.0016(7) -0.0110(7)
C6A 0.0217(8) 0.0238(8) 0.0282(8) -0.0091(7) 0.0020(6) -0.0122(7)
C11A 0.0268(9) 0.0326(9) 0.0367(10) -0.0115(8) -0.0051(7) -0.0119(8)
C12A 0.0363(10) 0.0344(10) 0.0466(12) -0.0055(9) -0.0077(9) -0.0187(9)
C13A 0.0408(12) 0.0388(12) 0.0606(15) 0.0002(10) -0.0180(11) -0.0155(10)
C14A 0.0424(13) 0.0531(14) 0.0671(16) -0.0068(12) -0.0243(12) -0.0200(11)
C15A 0.0524(14) 0.0492(14) 0.088(2) -0.0135(13) -0.0317(14) -0.0242(12)
C16A 0.0440(12) 0.0349(11) 0.0754(17) -0.0144(11) -0.0231(12) -0.0150(10)
C31A 0.0293(9) 0.0272(9) 0.0297(9) -0.0090(7) 0.0001(7) -0.0144(7)
C32A 0.0375(11) 0.0349(10) 0.0544(13) -0.0066(9) -0.0085(9) -0.0210(9)
C33A 0.0530(13) 0.0340(11) 0.0628(15) -0.0106(10) -0.0058(11) -0.0279(10)
C34A 0.0494(12) 0.0257(9) 0.0483(12) -0.0094(9) -0.0026(10) -0.0143(9)
C35A 0.0337(10) 0.0321(10) 0.0524(13) -0.0113(9) -0.0054(9) -0.0105(9)
C36A 0.0302(9) 0.0290(9) 0.0406(10) -0.0111(8) -0.0018(8) -0.0141(8)
C41A 0.0335(9) 0.0207(8) 0.0258(8) -0.0055(6) -0.0007(7) -0.0132(7)
C42A 0.0326(10) 0.0320(9) 0.0337(10) -0.0106(8) -0.0033(8) -0.0109(8)
C43A 0.0477(12) 0.0372(11) 0.0370(11) -0.0081(9) -0.0140(9) -0.0108(10)
C44A 0.0693(16) 0.0350(11) 0.0268(10) -0.0066(8) -0.0075(10) -0.0157(11)
C45A 0.0556(13) 0.0311(10) 0.0297(10) -0.0090(8) 0.0093(9) -0.0137(10)
C46A 0.0361(10) 0.0260(9) 0.0297(9) -0.0064(7) 0.0024(8) -0.0119(8)
C61A 0.0246(8) 0.0234(8) 0.0279(8) -0.0074(7) 0.0009(7) -0.0119(7)
C62A 0.0301(9) 0.0269(9) 0.0289(9) -0.0098(7) 0.0009(7) -0.0113(7)
C63A 0.0350(10) 0.0257(9) 0.0402(11) -0.0121(8) -0.0016(8) -0.0084(8)
C64A 0.0486(12) 0.0235(9) 0.0419(11) -0.0035(8) -0.0058(9) -0.0143(9)
C65A 0.0577(14) 0.0316(10) 0.0338(10) -0.0015(8) 0.0068(9) -0.0192(10)
C66A 0.0419(11) 0.0292(9) 0.0342(10) -0.0092(8) 0.0093(8) -0.0133(9)
N7A 0.0247(7) 0.0247(7) 0.0273(7) -0.0112(6) 0.0001(6) -0.0097(6)
C71A 0.0258(9) 0.0242(8) 0.0309(9) -0.0089(7) -0.0009(7) -0.0058(7)
C72A 0.0299(9) 0.0229(8) 0.0275(9) -0.0055(7) -0.0002(7) -0.0080(7)
C73A 0.0232(8) 0.0248(8) 0.0278(8) -0.0112(7) -0.0002(6) -0.0099(7)
C74A 0.0276(9) 0.0213(8) 0.0324(9) -0.0084(7) 0.0007(7) -0.0073(7)
C75A 0.0291(9) 0.0234(8) 0.0291(9) -0.0089(7) 0.0025(7) -0.0101(7)
ZnB 0.02624(14) 0.02868(15) 0.02980(15) -0.01495(12) 0.00264(11) -0.01359(12)
O1B 0.0341(7) 0.0324(7) 0.0367(7) -0.0149(6) -0.0020(6) -0.0156(6)
O3B 0.0288(6) 0.0297(6) 0.0363(7) -0.0160(5) 0.0017(5) -0.0133(5)
C1B 0.0288(9) 0.0370(10) 0.0317(9) -0.0172(8) 0.0055(7) -0.0180(8)
C2B 0.0477(12) 0.0405(11) 0.0354(10) -0.0121(8) -0.0017(9) -0.0292(10)
C3B 0.0289(9) 0.0320(9) 0.0292(9) -0.0157(7) 0.0093(7) -0.0159(8)
C11B 0.0313(9) 0.0372(10) 0.0362(10) -0.0182(8) 0.0015(8) -0.0162(8)
C12B 0.0496(13) 0.0559(13) 0.0347(11) -0.0142(10) -0.0006(9) -0.0310(11)
C13B 0.0610(15) 0.0631(16) 0.0393(12) -0.0152(11) -0.0039(11) -0.0292(13)
C14B 0.0456(13) 0.0574(14) 0.0489(13) -0.0250(11) -0.0140(10) -0.0143(11)
C15B 0.0484(13) 0.0548(14) 0.0654(16) -0.0239(12) -0.0128(12) -0.0267(12)
C16B 0.0464(12) 0.0466(12) 0.0486(13) -0.0135(10) -0.0076(10) -0.0263(11)
C31B 0.0348(10) 0.0335(10) 0.0315(9) -0.0168(8) 0.0088(8) -0.0158(8)
C32B 0.106(2) 0.0640(16) 0.0298(11) -0.0005(10) -0.0091(12) -0.0635(17)
C33B 0.105(2) 0.0601(16) 0.0380(12) -0.0069(11) 0.0015(13) -0.0603(17)
C34B 0.0521(14) 0.0340(11) 0.0524(14) -0.0130(10) 0.0081(11) -0.0136(10)
C35B 0.0685(18) 0.0391(13) 0.101(2) 0.0031(14) -0.0507(17) -0.0124(13)
C36B 0.0486(14) 0.0311(11) 0.092(2) -0.0076(12) -0.0318(14) -0.0123(10)
N7B 0.0271(7) 0.0302(8) 0.0315(8) -0.0131(6) 0.0023(6) -0.0118(7)
C71B 0.0425(11) 0.0298(10) 0.0431(11) -0.0109(8) 0.0159(9) -0.0176(9)
C72B 0.0402(11) 0.0229(9) 0.0473(12) -0.0109(8) 0.0158(9) -0.0110(8)
C73B 0.0233(8) 0.0263(8) 0.0260(8) -0.0101(7) 0.0003(6) -0.0093(7)
C74B 0.0402(11) 0.0248(9) 0.0294(9) -0.0068(7) 0.0061(8) -0.0093(8)
C75B 0.0416(11) 0.0256(9) 0.0308(9) -0.0101(7) 0.0060(8) -0.0069(8)
S1C 0.0551(7) 0.0417(6) 0.0416(6) -0.0062(5) -0.0080(5) -0.0191(5)
O1C 0.073(2) 0.0348(17) 0.058(2) -0.0103(15) -0.0127(18) -0.0172(16)
C1C 0.062(4) 0.038(3) 0.089(5) -0.008(3) -0.010(4) -0.023(3)
C2C 0.075(5) 0.049(4) 0.060(4) 0.010(3) -0.037(3) -0.026(3)
S1D 0.0395(9) 0.0613(13) 0.0582(8) 0.0029(7) -0.0082(7) -0.0343(9)
O1D 0.098(2) 0.0423(15) 0.103(3) 0.0023(15) -0.0042(19) -0.0342(16)
C1D 0.098(4) 0.056(3) 0.080(4) 0.006(3) 0.022(3) -0.005(3)
C2D 0.157(7) 0.126(6) 0.151(7) -0.042(6) -0.083(6) -0.035(5)
S1E 0.072(3) 0.0561(18) 0.0635(19) -0.0084(14) -0.0048(18) 0.0061(18)
O1E 0.110(6) 0.044(4) 0.082(5) 0.004(3) -0.029(5) -0.042(4)
C1E 0.087(9) 0.046(6) 0.060(7) 0.003(5) 0.029(7) 0.001(6)
C2E 0.075(7) 0.080(8) 0.058(6) 0.015(5) -0.017(5) -0.059(7)
S1F 0.0457(8) 0.0542(8) 0.0525(8) -0.0209(6) 0.0108(6) -0.0300(7)
O1F 0.086(3) 0.048(2) 0.074(2) -0.0194(18) -0.023(2) -0.0240(19)
C1F 0.109(6) 0.173(9) 0.100(7) -0.083(7) 0.016(6) -0.087(7)
C2F 0.095(5) 0.032(3) 0.139(7) 0.003(4) 0.051(5) -0.025(3)
S1G 0.0416(10) 0.0373(9) 0.0629(11) -0.0057(7) 0.0065(7) -0.0181(8)
O1G 0.143(5) 0.056(3) 0.144(5) 0.006(3) -0.033(4) -0.056(3)
C1G 0.115(6) 0.043(4) 0.086(5) 0.007(4) -0.034(5) -0.026(4)
C2G 0.091(5) 0.044(3) 0.046(3) -0.002(2) -0.005(3) -0.037(3)
